data_1574091
loop_
_publ_author_name
'Mart\'inez-Vivas, Sebasti\'an'
'Poyatos, Macarena'
'Peris, Eduardo'

_publ_section_title
;
 Fluoride-induced redox-switchable behaviour of a palladium(ii)/(iv)
 couple
;
_journal_issue 15
_journal_name_full 'Chemical Science'
_journal_page_first 6257
_journal_page_last 6264
_journal_paper_doi 10.1039/D4SC08203F
_journal_volume 16
_journal_year 2025
_chemical_formula_moiety 'C38 H39 Cl N7 O4 Pd, C32 H12 B F24, C6 H4 F2'
_chemical_formula_sum 'C76 H55 B Cl F26 N7 O4 Pd'
_chemical_formula_weight 1776.93
_chemical_name_systematic str2238
_space_group_crystal_system triclinic
_space_group_IT_number 2
_space_group_name_Hall '-P 1'
_space_group_name_H-M_alt 'P -1'
_atom_sites_solution_hydrogens geom
_atom_sites_solution_primary iterative
_audit_creation_date 2024-09-30
_audit_creation_method
;
Olex2 1.5
(compiled 2024.02.16 svn.r378c4104 for OlexSys, GUI svn.r6928)
;
_audit_update_record
;
2024-09-30 deposited with the CCDC.	2025-03-07 downloaded from the CCDC.
;
_cell_angle_alpha 72.438(4)
_cell_angle_beta 78.222(4)
_cell_angle_gamma 81.747(3)
_cell_formula_units_Z 2
_cell_length_a 13.7465(5)
_cell_length_b 13.7475(5)
_cell_length_c 21.0944(9)
_cell_measurement_reflns_used 9717
_cell_measurement_temperature 200.00(14)
_cell_measurement_theta_max 71.2540
_cell_measurement_theta_min 4.1680
_cell_volume 3706.2(3)
_computing_cell_refinement 'CrysAlisPro 1.171.41.123a (Rigaku OD, 2022)'
_computing_data_collection 'CrysAlisPro 1.171.41.123a (Rigaku OD, 2022)'
_computing_data_reduction 'CrysAlisPro 1.171.41.123a (Rigaku OD, 2022)'
_computing_molecular_graphics 'Olex2 1.5 (Dolomanov et al., 2009)'
_computing_publication_material 'Olex2 1.5 (Dolomanov et al., 2009)'
_computing_structure_refinement 'SHELXL 2019/3 (Sheldrick, 2015)'
_computing_structure_solution
;
Superflip  (Palatinus & Chapuis, 2007;Palatinus & van der Lee, 2008;
Palatinus et al., 2012)
;
_diffrn_ambient_environment N~2~
_diffrn_ambient_temperature 200.00(14)
_diffrn_detector 'CCD plate'
_diffrn_detector_area_resol_mean 10.4051
_diffrn_detector_type Atlas
_diffrn_measured_fraction_theta_full 0.997
_diffrn_measured_fraction_theta_max 0.977
_diffrn_measurement_details
;
List of Runs (angles in degrees, time in seconds):

  # Type    Start    End  Width  t~exp~   \w     \q     \k     \f   Frames
#--------------------------------------------------------------------------
  1  \w     -5.00  37.00   0.30    7.50    --  -42.75  19.00 -30.00  140
  2  \w     -5.00  37.00   0.30    7.50    --  -42.75  19.00 -90.00  140
  3  \w     -5.00  37.00   0.30    7.50    --  -42.75  19.00-180.00  140
  4  \w    -87.00  -6.00   0.30    7.50    --  -42.75 125.00  30.00  270
  5  \w    -20.00  31.00   0.30    7.50    --  -42.75  37.00-120.00  170
  6  \w     -5.00  37.00   0.30    7.50    --  -42.75  19.00  30.00  140
  7  \w     -5.00  37.00   0.30    7.50    --  -42.75  19.00 120.00  140
  8  \w     27.00  99.00   0.30    7.50    --   42.75-125.00 -90.00  240
  9  \w     10.00  40.90   0.30    7.50    --   42.75  79.00  17.54  103
 10  \w     26.00  56.00   0.30   20.00    --  102.61 -30.00-120.00  100
 11  \w     29.00 113.00   0.30   20.00    --  102.61-125.00 150.00  280
 12  \w     23.00 107.00   0.30   20.00    --  102.61-103.00  47.00  280
 13  \w     30.00  72.00   0.30   20.00    --  102.61 -45.00 -60.00  140
 14  \w     30.00  93.00   0.30   20.00    --  102.61 -61.00  90.00  210
 15  \w     20.00 105.20   0.30   20.00    --  102.61 -94.00-180.00  284
 16  \w     30.00  72.00   0.30   20.00    --  102.61 -45.00 -90.00  140
 17  \w    103.00 178.00   0.30   20.00    --  102.61  77.00 -90.00  250
 18  \w     20.00 105.20   0.30   20.00    --  102.61 -94.00 -30.00  284
 19  \w     26.00  56.00   0.30   20.00    --  102.61 -30.00   0.00  100
 20  \w     30.00  72.00   0.30   20.00    --  102.61 -45.00 150.00  140
 21  \w     30.00  93.00   0.30   20.00    --  102.61 -61.00   0.00  210
 22  \w     14.00 177.20   0.30   20.00    --  102.61   0.00 -90.00  544
 23  \w     30.00  72.00   0.30   20.00    --  102.61 -45.00-180.00  140
 24  \w     30.00  72.00   0.30   20.00    --  102.61 -45.00  30.00  140
 25  \w     24.00 108.00   0.30   20.00    --  102.61-106.00 -73.10  280
 26  \w     -5.00  37.00   0.30    7.50    --  -42.75  19.00-150.00  140
 27  \w     -5.00  37.00   0.30    7.50    --  -42.75  19.00 -60.00  140
 28  \w      9.00  42.00   0.30    7.50    --   42.75  81.00-174.96  110
 29  \w     10.00  40.90   0.30    7.50    --   42.75  80.00  62.30  103
 30  \w      9.00  42.00   0.30    7.50    --   42.75  82.00 -59.47  110
 31  \w      9.00  42.00   0.30    7.50    --   42.75  81.00 118.89  110
 32  \w     10.00  40.90   0.30    7.50    --   42.75  79.00-114.54  103
;
_diffrn_measurement_device 'four-circle diffractometer'
_diffrn_measurement_device_type 'SuperNova, Dual, Cu at home/near, Atlas'
_diffrn_measurement_method '\w scans'
_diffrn_orient_matrix_type 'CrysAlisPro convention (1999,Acta A55,543-557)'
_diffrn_orient_matrix_UB_11 -0.0318074000
_diffrn_orient_matrix_UB_12 -0.0135402000
_diffrn_orient_matrix_UB_13 0.0763296000
_diffrn_orient_matrix_UB_21 -0.0030245000
_diffrn_orient_matrix_UB_22 0.1166506000
_diffrn_orient_matrix_UB_23 -0.0124791000
_diffrn_orient_matrix_UB_31 -0.1103907000
_diffrn_orient_matrix_UB_32 0.0114920000
_diffrn_orient_matrix_UB_33 -0.0078561000
_diffrn_radiation_monochromator mirror
_diffrn_radiation_probe x-ray
_diffrn_radiation_type 'Cu K\a'
_diffrn_radiation_wavelength 1.54184
_diffrn_reflns_av_R_equivalents 0.0875
_diffrn_reflns_av_unetI/netI 0.0866
_diffrn_reflns_Laue_measured_fraction_full 0.997
_diffrn_reflns_Laue_measured_fraction_max 0.977
_diffrn_reflns_limit_h_max 11
_diffrn_reflns_limit_h_min -16
_diffrn_reflns_limit_k_max 16
_diffrn_reflns_limit_k_min -16
_diffrn_reflns_limit_l_max 25
_diffrn_reflns_limit_l_min -25
_diffrn_reflns_number 39557
_diffrn_reflns_point_group_measured_fraction_full 0.997
_diffrn_reflns_point_group_measured_fraction_max 0.977
_diffrn_reflns_theta_full 67.684
_diffrn_reflns_theta_max 71.804
_diffrn_reflns_theta_min 3.491
_diffrn_source 'micro-focus sealed X-ray tube'
_diffrn_source_type 'SuperNova (Cu) X-ray Source'
_exptl_absorpt_coefficient_mu 3.439
_exptl_absorpt_correction_T_max 1.00000
_exptl_absorpt_correction_T_min 0.54860
_exptl_absorpt_correction_type multi-scan
_exptl_absorpt_process_details
;
CrysAlisPro 1.171.41.123a (Rigaku Oxford Diffraction, 2022)
Empirical absorption correction using spherical harmonics,
implemented in SCALE3 ABSPACK scaling algorithm.
;
_exptl_crystal_colour 'clear orangish orange'
_exptl_crystal_colour_lustre clear
_exptl_crystal_colour_modifier orangish
_exptl_crystal_colour_primary orange
_exptl_crystal_density_diffrn 1.592
_exptl_crystal_description needle
_exptl_crystal_F_000 1788
_exptl_crystal_size_max 0.245
_exptl_crystal_size_mid 0.069
_exptl_crystal_size_min 0.046
_refine_diff_density_max 1.603
_refine_diff_density_min -1.443
_refine_diff_density_rms 0.115
_refine_ls_extinction_method none
_refine_ls_goodness_of_fit_ref 1.032
_refine_ls_hydrogen_treatment constr
_refine_ls_matrix_type full
_refine_ls_number_parameters 1049
_refine_ls_number_reflns 14153
_refine_ls_number_restraints 0
_refine_ls_restrained_S_all 1.032
_refine_ls_R_factor_all 0.1109
_refine_ls_R_factor_gt 0.0799
_refine_ls_shift/su_max 0.000
_refine_ls_shift/su_mean 0.000
_refine_ls_structure_factor_coef Fsqd
_refine_ls_weighting_details 'w=1/[\s^2^(Fo^2^)+(0.1294P)^2^+3.7194P] where P=(Fo^2^+2Fc^2^)/3'
_refine_ls_weighting_scheme calc
_refine_ls_wR_factor_gt 0.2072
_refine_ls_wR_factor_ref 0.2348
_reflns_Friedel_coverage 0.000
_reflns_number_gt 10198
_reflns_number_total 14153
_reflns_threshold_expression 'I > 2\s(I)'
_cod_data_source_file d4sc08203f2.cif
_cod_data_source_block str2238_auto
_cod_depositor_comments 'Adding full bibliography for 1574089--1574091.cif.'
_cod_original_cell_volume 3706.3(3)
_cod_database_code 1574091
_shelx_shelxl_version_number 2019/3
_chemical_oxdiff_formula 'C H N O Pd Cl B F'
_shelx_space_group_comment
;
The symmetry employed for this shelxl refinement is uniquely defined
by the following loop, which should always be used as a source of
symmetry information in preference to the above space-group names.
They are only intended as comments.
;
_shelx_estimated_absorpt_t_max 0.858
_shelx_estimated_absorpt_t_min 0.486
_reflns_odcompleteness_completeness 99.87
_reflns_odcompleteness_iscentric 1
_reflns_odcompleteness_theta 66.49
_olex2_refinement_description
;
1. Fixed Uiso
 At 1.2 times of:
  All C(H) groups, All C(H,H) groups
 At 1.5 times of:
  All C(H,H,H) groups
2.a Ternary CH refined with riding coordinates:
 C34(H34)
2.b Secondary CH2 refined with riding coordinates:
 C3(H3A,H3B), C4(H4A,H4B), C5(H5A,H5B), C7(H7A,H7B), C8(H8A,H8B), C9(H9A,H9B),
 C35(H35A,H35B), C37(H37A,H37B)
2.c Aromatic/amide H refined with riding coordinates:
 C11(H11), C12(H12), C13(H13), C14(H14), C17(H17), C18(H18), C24(H24),
 C26(H26), C27(H27), C29(H29), C40(H40), C43(H43), C46(H46), C48(H48), C51(H51),
  C54(H54), C56(H56), C59(H59), C62(H62), C64(H64), C67(H67), C70(H70),
 C72(H72), C73(H73), C74(H74), C75(H75)
2.d Idealised Me refined as rotating group:
 C6(H6A,H6B,H6C), C10(H10A,H10B,H10C), C36(H36A,H36B,H36C), C38(H38A,H38B,H38C)
;
_olex2_submission_special_instructions 'No special instructions were received'
_oxdiff_exptl_absorpt_empirical_details
;
Empirical correction (ABSPACK) includes:
- Absorption correction using spherical harmonics
- Frame scaling
;
_oxdiff_exptl_absorpt_empirical_full_max 1.754
_oxdiff_exptl_absorpt_empirical_full_min 0.226

loop_
_space_group_symop_operation_xyz
'x, y, z'
'-x, -y, -z'

loop_
_atom_site_label
_atom_site_type_symbol
_atom_site_fract_x
_atom_site_fract_y
_atom_site_fract_z
_atom_site_U_iso_or_equiv
_atom_site_adp_type
_atom_site_occupancy
_atom_site_site_symmetry_order
_atom_site_calc_flag
_atom_site_refinement_flags_posn
_atom_site_refinement_flags_adp
_atom_site_refinement_flags_occupancy
_atom_site_disorder_assembly
_atom_site_disorder_group
Pd1 Pd -0.05685(3) 0.90553(3) -0.01565(2) 0.03909(15) Uani 1 1 d . . . . .
Cl1 Cl -0.21009(10) 0.99259(11) -0.02543(8) 0.0479(3) Uani 1 1 d . . . . .
O1 O 0.4213(3) 0.8458(3) -0.0418(2) 0.0506(10) Uani 1 1 d . . . . .
O2 O 0.3020(3) 0.5345(3) 0.0594(3) 0.0624(12) Uani 1 1 d . . . . .
O3 O 0.8718(4) 0.6571(4) 0.0798(3) 0.0686(14) Uani 1 1 d . . . . .
O4 O 0.7618(3) 0.3402(3) 0.1670(3) 0.0608(12) Uani 1 1 d . . . . .
N1 N -0.1246(3) 0.8690(4) 0.1438(2) 0.0446(11) Uani 1 1 d . . . . .
N2 N 0.0202(3) 0.8087(4) 0.1049(2) 0.0427(10) Uani 1 1 d . . . . .
N3 N 0.0770(3) 0.8294(3) -0.0062(2) 0.0364(9) Uani 1 1 d . . . . .
N4 N 0.0998(3) 0.8727(4) -0.1203(2) 0.0419(10) Uani 1 1 d . . . . .
N5 N -0.0151(3) 0.9517(4) -0.1769(2) 0.0435(11) Uani 1 1 d . . . . .
N6 N 0.3595(3) 0.6923(4) 0.0150(2) 0.0412(10) Uani 1 1 d . . . . .
N7 N 0.8167(4) 0.4994(4) 0.1279(3) 0.0529(13) Uani 1 1 d . . . . .
C1 C -0.0666(4) 0.8628(4) 0.0868(3) 0.0440(13) Uani 1 1 d . . . . .
C2 C 0.0032(4) 0.9177(4) -0.1152(3) 0.0409(12) Uani 1 1 d . . . . .
C3 C -0.2289(4) 0.9170(5) 0.1502(3) 0.0496(14) Uani 1 1 d . . . . .
H3A H -0.236455 0.973491 0.108865 0.060 Uiso 1 1 calc R U . . .
H3B H -0.242574 0.946784 0.188793 0.060 Uiso 1 1 calc R U . . .
C4 C -0.3031(5) 0.8422(6) 0.1607(4) 0.0650(18) Uani 1 1 d . . . . .
H4A H -0.287673 0.812252 0.122263 0.078 Uiso 1 1 calc R U . . .
H4B H -0.369897 0.880268 0.159434 0.078 Uiso 1 1 calc R U . . .
C5 C -0.3089(6) 0.7558(7) 0.2250(5) 0.086(3) Uani 1 1 d . . . . .
H5A H -0.242717 0.716661 0.226516 0.103 Uiso 1 1 calc R U . . .
H5B H -0.356918 0.708938 0.224474 0.103 Uiso 1 1 calc R U . . .
C6 C -0.3412(7) 0.7916(8) 0.2894(5) 0.100(3) Uani 1 1 d . . . . .
H6A H -0.352799 0.731897 0.328759 0.150 Uiso 1 1 calc R U . . .
H6B H -0.402767 0.837190 0.285969 0.150 Uiso 1 1 calc R U . . .
H6C H -0.288473 0.828366 0.294394 0.150 Uiso 1 1 calc R U . . .
C7 C -0.1107(5) 0.9999(5) -0.1980(3) 0.0534(15) Uani 1 1 d . . . . .
H7A H -0.098810 1.062890 -0.235705 0.064 Uiso 1 1 calc R U . . .
H7B H -0.155690 1.019480 -0.159947 0.064 Uiso 1 1 calc R U . . .
C8 C -0.1591(5) 0.9273(6) -0.2201(4) 0.0616(18) Uani 1 1 d . . . . .
H8A H -0.110975 0.903327 -0.255273 0.074 Uiso 1 1 calc R U . . .
H8B H -0.217114 0.964744 -0.240775 0.074 Uiso 1 1 calc R U . . .
C9 C -0.1938(6) 0.8350(7) -0.1635(4) 0.078(2) Uani 1 1 d . . . . .
H9A H -0.250662 0.857742 -0.132519 0.094 Uiso 1 1 calc R U . . .
H9B H -0.139029 0.804630 -0.137541 0.094 Uiso 1 1 calc R U . . .
C10 C -0.2259(8) 0.7523(9) -0.1885(7) 0.105(3) Uani 1 1 d . . . . .
H10A H -0.256057 0.699244 -0.149739 0.158 Uiso 1 1 calc R U . . .
H10B H -0.167505 0.721576 -0.213175 0.158 Uiso 1 1 calc R U . . .
H10C H -0.274773 0.783526 -0.218416 0.158 Uiso 1 1 calc R U . . .
C11 C 0.0680(5) 0.9285(5) -0.2221(3) 0.0519(15) Uani 1 1 d . . . . .
H11 H 0.072999 0.945532 -0.269671 0.062 Uiso 1 1 calc R U . . .
C12 C 0.1388(4) 0.8785(5) -0.1872(3) 0.0453(13) Uani 1 1 d . . . . .
H12 H 0.203168 0.852158 -0.204460 0.054 Uiso 1 1 calc R U . . .
C13 C -0.0768(5) 0.8181(6) 0.1988(3) 0.0560(16) Uani 1 1 d . . . . .
H13 H -0.103732 0.811348 0.245019 0.067 Uiso 1 1 calc R U . . .
C14 C 0.0136(5) 0.7809(5) 0.1746(3) 0.0517(14) Uani 1 1 d . . . . .
H14 H 0.063399 0.742995 0.199873 0.062 Uiso 1 1 calc R U . . .
C15 C 0.0995(4) 0.7903(4) 0.0553(3) 0.0378(11) Uani 1 1 d . . . . .
C16 C 0.1408(4) 0.8249(4) -0.0616(3) 0.0378(11) Uani 1 1 d . . . . .
C17 C 0.1906(4) 0.7414(4) 0.0644(3) 0.0414(12) Uani 1 1 d . . . . .
H17 H 0.206540 0.710885 0.108272 0.050 Uiso 1 1 calc R U . . .
C18 C 0.2359(4) 0.7791(4) -0.0572(3) 0.0426(12) Uani 1 1 d . . . . .
H18 H 0.283024 0.775926 -0.096456 0.051 Uiso 1 1 calc R U . . .
C19 C 0.2604(4) 0.7379(4) 0.0062(3) 0.0415(12) Uani 1 1 d . . . . .
C20 C 0.3702(4) 0.5871(5) 0.0488(3) 0.0443(13) Uani 1 1 d . . . . .
C21 C 0.4368(4) 0.7594(4) -0.0086(3) 0.0399(12) Uani 1 1 d . . . . .
C22 C 0.4684(4) 0.5466(4) 0.0693(3) 0.0418(12) Uani 1 1 d . . . . .
C23 C 0.5347(4) 0.7138(4) 0.0119(3) 0.0399(12) Uani 1 1 d . . . . .
C24 C 0.4820(4) 0.4475(4) 0.1077(3) 0.0488(14) Uani 1 1 d . . . . .
H24 H 0.429442 0.404054 0.119216 0.059 Uiso 1 1 calc R U . . .
C25 C 0.5458(4) 0.6116(4) 0.0513(3) 0.0382(11) Uani 1 1 d . . . . .
C26 C 0.6123(4) 0.7752(4) -0.0049(3) 0.0444(13) Uani 1 1 d . . . . .
H26 H 0.604778 0.843646 -0.032572 0.053 Uiso 1 1 calc R U . . .
C27 C 0.5733(5) 0.4092(5) 0.1302(3) 0.0503(14) Uani 1 1 d . . . . .
H27 H 0.582173 0.340205 0.156736 0.060 Uiso 1 1 calc R U . . .
C28 C 0.6371(4) 0.5731(4) 0.0741(3) 0.0420(12) Uani 1 1 d . . . . .
C29 C 0.7019(4) 0.7369(5) 0.0186(3) 0.0480(14) Uani 1 1 d . . . . .
H29 H 0.755021 0.779681 0.006718 0.058 Uiso 1 1 calc R U . . .
C30 C 0.6492(4) 0.4716(4) 0.1139(3) 0.0454(13) Uani 1 1 d . . . . .
C31 C 0.7142(4) 0.6382(4) 0.0588(3) 0.0416(12) Uani 1 1 d . . . . .
C32 C 0.7453(5) 0.4297(5) 0.1381(3) 0.0504(14) Uani 1 1 d . . . . .
C33 C 0.8072(5) 0.6007(5) 0.0883(4) 0.0535(15) Uani 1 1 d . . . . .
C34 C 0.9060(5) 0.4615(6) 0.1615(5) 0.071(2) Uani 1 1 d . . . . .
H34 H 0.892194 0.389194 0.186771 0.085 Uiso 1 1 calc R U . . .
C35 C 0.9969(7) 0.4475(10) 0.1155(7) 0.114(4) Uani 1 1 d . . . . .
H35A H 1.051185 0.418313 0.142052 0.136 Uiso 1 1 calc R U . . .
H35B H 1.014690 0.515525 0.085536 0.136 Uiso 1 1 calc R U . . .
C36 C 0.9925(7) 0.3794(9) 0.0722(7) 0.107(4) Uani 1 1 d . . . . .
H36A H 0.978250 0.310602 0.101156 0.161 Uiso 1 1 calc R U . . .
H36B H 1.056677 0.375461 0.042275 0.161 Uiso 1 1 calc R U . . .
H36C H 0.939623 0.407716 0.045145 0.161 Uiso 1 1 calc R U . . .
C37 C 0.9013(10) 0.5096(11) 0.2188(7) 0.127(5) Uani 1 1 d . . . . .
H37A H 0.909805 0.583581 0.199306 0.153 Uiso 1 1 calc R U . . .
H37B H 0.834578 0.502683 0.247488 0.153 Uiso 1 1 calc R U . . .
C38 C 0.9788(10) 0.4619(12) 0.2618(7) 0.145(6) Uani 1 1 d . . . . .
H38A H 0.969385 0.389123 0.282640 0.217 Uiso 1 1 calc R U . . .
H38B H 0.972773 0.496244 0.297118 0.217 Uiso 1 1 calc R U . . .
H38C H 1.045154 0.469109 0.233870 0.217 Uiso 1 1 calc R U . . .
F1 F 0.4356(4) 0.9132(4) 0.0858(2) 0.0886(14) Uani 1 1 d . . . . .
F2 F 0.4651(4) 0.7657(4) 0.1537(2) 0.0833(14) Uani 1 1 d . . . . .
F3 F 0.3146(3) 0.8287(4) 0.1475(2) 0.0774(12) Uani 1 1 d . . . . .
F4 F 0.5971(3) 1.1153(4) 0.2111(3) 0.0902(15) Uani 1 1 d . . . . .
F5 F 0.4720(4) 1.1988(3) 0.1693(2) 0.0812(13) Uani 1 1 d . . . . .
F6 F 0.4732(4) 1.1747(3) 0.2734(2) 0.0813(13) Uani 1 1 d . . . . .
F7 F 0.6596(3) 0.9133(5) 0.4390(3) 0.110(2) Uani 1 1 d . . . . .
F8 F 0.6465(4) 0.8971(6) 0.5413(4) 0.117(2) Uani 1 1 d . . . . .
F9 F 0.6696(4) 0.7669(4) 0.5067(4) 0.125(3) Uani 1 1 d . . . . .
F10 F 0.2570(14) 0.9074(9) 0.6572(6) 0.314(11) Uani 1 1 d . . . . .
F11 F 0.3253(5) 0.7804(10) 0.6934(3) 0.189(5) Uani 1 1 d . . . . .
F12 F 0.2082(7) 0.7943(16) 0.6534(4) 0.275(10) Uani 1 1 d . . . . .
F13 F 0.5889(6) 0.5180(9) 0.3700(7) 0.203(5) Uani 1 1 d . . . . .
F14 F 0.5103(8) 0.5098(12) 0.3085(7) 0.240(7) Uani 1 1 d . . . . .
F15 F 0.5152(10) 0.3986(6) 0.3921(9) 0.343(12) Uani 1 1 d . . . . .
F16 F 0.2295(6) 0.3875(5) 0.5726(4) 0.150(3) Uani 1 1 d . . . . .
F17 F 0.1141(5) 0.4912(7) 0.5350(4) 0.159(4) Uani 1 1 d . . . . .
F18 F 0.1900(7) 0.5182(7) 0.6010(4) 0.168(4) Uani 1 1 d . . . . .
F19 F 0.1134(4) 1.1607(4) 0.4418(3) 0.0908(15) Uani 1 1 d . . . . .
F20 F -0.0403(3) 1.1517(4) 0.4426(3) 0.0825(13) Uani 1 1 d . . . . .
F21 F 0.0577(5) 1.1991(4) 0.3492(3) 0.108(2) Uani 1 1 d . . . . .
F22 F -0.0849(6) 0.7502(6) 0.4440(3) 0.146(3) Uani 1 1 d . . . . .
F23 F -0.0209(4) 0.7596(6) 0.3446(3) 0.111(2) Uani 1 1 d . . . . .
F24 F -0.1302(4) 0.8718(5) 0.3661(5) 0.131(3) Uani 1 1 d . . . . .
C39 C 0.3702(4) 0.8863(4) 0.3228(3) 0.0413(12) Uani 1 1 d . . . . .
C40 C 0.3670(4) 0.8497(5) 0.2684(3) 0.0436(12) Uani 1 1 d . . . . .
H40 H 0.337339 0.787699 0.276898 0.052 Uiso 1 1 calc R U . . .
C41 C 0.4057(4) 0.9010(5) 0.2019(3) 0.0436(12) Uani 1 1 d . . . . .
C42 C 0.4050(5) 0.8538(6) 0.1470(3) 0.0584(16) Uani 1 1 d . . . . .
C43 C 0.4484(4) 0.9924(5) 0.1878(3) 0.0456(13) Uani 1 1 d . . . . .
H43 H 0.475756 1.027084 0.142827 0.055 Uiso 1 1 calc R U . . .
C44 C 0.4504(4) 1.0317(4) 0.2401(3) 0.0443(13) Uani 1 1 d . . . . .
C45 C 0.4977(5) 1.1280(5) 0.2249(4) 0.0583(16) Uani 1 1 d . . . . .
C46 C 0.4118(4) 0.9792(4) 0.3069(3) 0.0443(12) Uani 1 1 d . . . . .
H46 H 0.414058 1.007851 0.342188 0.053 Uiso 1 1 calc R U . . .
C47 C 0.3657(4) 0.8474(4) 0.4586(3) 0.0446(13) Uani 1 1 d . . . . .
C48 C 0.4678(4) 0.8511(4) 0.4532(3) 0.0448(13) Uani 1 1 d . . . . .
H48 H 0.509816 0.852319 0.411267 0.054 Uiso 1 1 calc R U . . .
C49 C 0.5106(4) 0.8533(5) 0.5074(3) 0.0477(13) Uani 1 1 d . . . . .
C50 C 0.6212(5) 0.8552(6) 0.4988(4) 0.0602(17) Uani 1 1 d . . . . .
C51 C 0.4514(5) 0.8453(5) 0.5702(3) 0.0557(15) Uani 1 1 d . . . . .
H51 H 0.480027 0.843963 0.607858 0.067 Uiso 1 1 calc R U . . .
C52 C 0.3523(5) 0.8395(5) 0.5769(3) 0.0551(15) Uani 1 1 d . . . . .
C53 C 0.2888(5) 0.8256(9) 0.6448(4) 0.079(3) Uani 1 1 d . . . . .
C54 C 0.3091(4) 0.8408(5) 0.5227(3) 0.0491(14) Uani 1 1 d . . . . .
H54 H 0.239070 0.837214 0.529195 0.059 Uiso 1 1 calc R U . . .
C55 C 0.1995(4) 0.8791(5) 0.4022(3) 0.0453(13) Uani 1 1 d . . . . .
C56 C 0.1244(4) 0.8297(5) 0.3933(3) 0.0471(13) Uani 1 1 d . . . . .
H56 H 0.139797 0.763512 0.386632 0.056 Uiso 1 1 calc R U . . .
C57 C 0.0270(4) 0.8745(5) 0.3940(3) 0.0494(14) Uani 1 1 d . . . . .
C58 C -0.0527(5) 0.8148(6) 0.3886(4) 0.0589(16) Uani 1 1 d . . . . .
C59 C 0.0015(4) 0.9731(5) 0.4008(3) 0.0493(14) Uani 1 1 d . . . . .
H59 H -0.064895 1.003879 0.400521 0.059 Uiso 1 1 calc R U . . .
C60 C 0.0764(4) 1.0250(5) 0.4079(3) 0.0466(13) Uani 1 1 d . . . . .
C61 C 0.0523(5) 1.1336(5) 0.4100(4) 0.0605(17) Uani 1 1 d . . . . .
C62 C 0.1719(4) 0.9786(5) 0.4094(3) 0.0479(13) Uani 1 1 d . . . . .
H62 H 0.221333 1.015023 0.415584 0.057 Uiso 1 1 calc R U . . .
C63 C 0.3263(5) 0.7044(5) 0.4166(3) 0.0513(14) Uani 1 1 d . . . . .
C64 C 0.4066(5) 0.6485(5) 0.3858(4) 0.0563(16) Uani 1 1 d . . . . .
H64 H 0.452702 0.684630 0.349236 0.068 Uiso 1 1 calc R U . . .
C65 C 0.4200(6) 0.5435(6) 0.4073(5) 0.071(2) Uani 1 1 d . . . . .
C66 C 0.5074(8) 0.4896(7) 0.3726(7) 0.096(3) Uani 1 1 d . . . . .
C67 C 0.3547(6) 0.4878(6) 0.4602(5) 0.076(2) Uani 1 1 d . . . . .
H67 H 0.363839 0.415138 0.474203 0.092 Uiso 1 1 calc R U . . .
C68 C 0.2768(6) 0.5390(6) 0.4919(4) 0.0672(19) Uani 1 1 d . . . . .
C69 C 0.2043(8) 0.4818(7) 0.5484(5) 0.089(3) Uani 1 1 d . . . . .
C70 C 0.2629(5) 0.6450(5) 0.4699(4) 0.0574(16) Uani 1 1 d . . . . .
H70 H 0.207447 0.678777 0.492264 0.069 Uiso 1 1 calc R U . . .
B1 B 0.3160(5) 0.8285(5) 0.3993(3) 0.0446(14) Uani 1 1 d . . . . .
F25 F 0.1795(5) 0.6775(5) 0.2765(3) 0.1117(19) Uani 1 1 d . . . . .
F26 F 0.3169(6) 0.5885(6) 0.2009(4) 0.141(3) Uani 1 1 d . . . . .
C71 C 0.2722(9) 0.5277(8) 0.2594(5) 0.094(3) Uani 1 1 d . . . . .
C72 C 0.2958(10) 0.4255(9) 0.2796(7) 0.112(4) Uani 1 1 d . . . . .
H72 H 0.346393 0.393082 0.252857 0.134 Uiso 1 1 calc R U . . .
C73 C 0.2449(11) 0.3693(9) 0.3396(7) 0.114(4) Uani 1 1 d . . . . .
H73 H 0.259527 0.297066 0.352770 0.137 Uiso 1 1 calc R U . . .
C74 C 0.1752(9) 0.4122(9) 0.3808(6) 0.103(3) Uani 1 1 d . . . . .
H74 H 0.143846 0.372185 0.423167 0.123 Uiso 1 1 calc R U . . .
C75 C 0.1509(8) 0.5189(10) 0.3581(6) 0.102(3) Uani 1 1 d . . . . .
H75 H 0.100116 0.551715 0.384452 0.123 Uiso 1 1 calc R U . . .
C76 C 0.2000(7) 0.5740(7) 0.2990(5) 0.083(2) Uani 1 1 d . . . . .

loop_
_atom_site_aniso_label
_atom_site_aniso_U_11
_atom_site_aniso_U_22
_atom_site_aniso_U_33
_atom_site_aniso_U_23
_atom_site_aniso_U_13
_atom_site_aniso_U_12
Pd1 0.0362(2) 0.0403(2) 0.0423(2) -0.01438(16) -0.00480(15) -0.00517(15)
Cl1 0.0389(7) 0.0468(7) 0.0573(8) -0.0161(6) -0.0078(6) 0.0011(5)
O1 0.046(2) 0.046(2) 0.053(2) -0.0043(19) -0.0083(18) -0.0055(17)
O2 0.045(2) 0.049(2) 0.096(4) -0.017(2) -0.016(2) -0.0121(19)
O3 0.057(3) 0.057(3) 0.101(4) -0.021(3) -0.030(3) -0.013(2)
O4 0.059(3) 0.044(2) 0.078(3) -0.007(2) -0.027(2) 0.0027(19)
N1 0.042(2) 0.054(3) 0.039(3) -0.018(2) -0.0017(19) -0.006(2)
N2 0.038(2) 0.052(3) 0.041(3) -0.018(2) -0.0053(19) -0.004(2)
N3 0.030(2) 0.042(2) 0.038(2) -0.0138(19) -0.0051(17) -0.0064(17)
N4 0.040(2) 0.044(3) 0.040(3) -0.009(2) -0.0060(19) -0.0068(19)
N5 0.042(2) 0.050(3) 0.037(2) -0.012(2) -0.0070(19) 0.000(2)
N6 0.036(2) 0.043(2) 0.045(3) -0.014(2) -0.0050(19) -0.0029(18)
N7 0.054(3) 0.045(3) 0.067(4) -0.018(2) -0.026(3) 0.001(2)
C1 0.045(3) 0.045(3) 0.042(3) -0.012(2) -0.002(2) -0.013(2)
C2 0.043(3) 0.037(3) 0.044(3) -0.015(2) -0.009(2) 0.002(2)
C3 0.042(3) 0.060(4) 0.049(3) -0.024(3) 0.000(2) -0.002(3)
C4 0.047(4) 0.074(5) 0.083(5) -0.038(4) -0.010(3) -0.001(3)
C5 0.053(4) 0.077(5) 0.121(8) -0.020(5) -0.007(4) -0.010(4)
C6 0.082(6) 0.102(7) 0.083(6) -0.002(5) 0.010(5) 0.008(5)
C7 0.055(4) 0.057(4) 0.045(3) -0.011(3) -0.015(3) 0.008(3)
C8 0.050(4) 0.085(5) 0.055(4) -0.027(4) -0.020(3) 0.008(3)
C9 0.064(5) 0.098(6) 0.072(5) -0.014(5) -0.013(4) -0.022(4)
C10 0.082(6) 0.106(8) 0.144(10) -0.045(7) -0.036(6) -0.013(5)
C11 0.053(3) 0.059(4) 0.039(3) -0.012(3) -0.005(3) 0.003(3)
C12 0.046(3) 0.049(3) 0.038(3) -0.014(2) 0.001(2) -0.002(2)
C13 0.050(4) 0.077(5) 0.043(3) -0.023(3) -0.004(3) -0.006(3)
C14 0.047(3) 0.066(4) 0.045(3) -0.018(3) -0.011(3) -0.006(3)
C15 0.036(3) 0.043(3) 0.039(3) -0.017(2) -0.005(2) -0.010(2)
C16 0.036(3) 0.041(3) 0.039(3) -0.013(2) -0.005(2) -0.008(2)
C17 0.041(3) 0.042(3) 0.042(3) -0.011(2) -0.008(2) -0.006(2)
C18 0.039(3) 0.049(3) 0.041(3) -0.017(2) -0.003(2) -0.005(2)
C19 0.039(3) 0.042(3) 0.047(3) -0.015(2) -0.009(2) -0.004(2)
C20 0.036(3) 0.046(3) 0.055(3) -0.020(3) -0.009(2) -0.003(2)
C21 0.038(3) 0.042(3) 0.039(3) -0.012(2) -0.003(2) -0.003(2)
C22 0.042(3) 0.040(3) 0.044(3) -0.015(2) -0.004(2) -0.003(2)
C23 0.036(3) 0.046(3) 0.039(3) -0.015(2) -0.002(2) -0.004(2)
C24 0.041(3) 0.040(3) 0.063(4) -0.012(3) -0.005(3) -0.009(2)
C25 0.038(3) 0.043(3) 0.036(3) -0.017(2) -0.002(2) -0.005(2)
C26 0.042(3) 0.041(3) 0.049(3) -0.008(2) -0.009(2) -0.007(2)
C27 0.054(3) 0.035(3) 0.060(4) -0.011(3) -0.011(3) -0.003(2)
C28 0.046(3) 0.041(3) 0.043(3) -0.018(2) -0.005(2) -0.006(2)
C29 0.045(3) 0.047(3) 0.055(4) -0.017(3) -0.004(3) -0.013(2)
C30 0.045(3) 0.041(3) 0.052(3) -0.015(3) -0.009(2) -0.003(2)
C31 0.036(3) 0.042(3) 0.050(3) -0.017(2) -0.009(2) -0.002(2)
C32 0.052(3) 0.048(3) 0.055(4) -0.016(3) -0.016(3) -0.003(3)
C33 0.048(3) 0.050(3) 0.068(4) -0.021(3) -0.015(3) -0.005(3)
C34 0.056(4) 0.060(4) 0.110(7) -0.034(4) -0.038(4) 0.007(3)
C35 0.075(6) 0.124(9) 0.137(10) -0.033(8) -0.033(6) 0.019(6)
C36 0.075(6) 0.092(7) 0.157(11) -0.052(7) -0.008(6) 0.006(5)
C37 0.122(9) 0.159(12) 0.134(10) -0.071(9) -0.079(8) 0.030(8)
C38 0.144(11) 0.176(14) 0.147(12) -0.078(11) -0.087(10) 0.042(10)
F1 0.122(4) 0.102(4) 0.048(2) -0.029(2) -0.001(2) -0.033(3)
F2 0.095(3) 0.090(3) 0.081(3) -0.054(3) -0.021(2) 0.014(3)
F3 0.081(3) 0.097(3) 0.074(3) -0.037(3) -0.029(2) -0.019(2)
F4 0.066(3) 0.089(3) 0.120(4) -0.036(3) 0.004(3) -0.036(2)
F5 0.115(4) 0.059(2) 0.065(3) -0.002(2) -0.014(2) -0.027(2)
F6 0.117(4) 0.064(3) 0.069(3) -0.028(2) 0.004(2) -0.038(2)
F7 0.058(3) 0.150(5) 0.102(4) -0.003(4) -0.002(3) -0.030(3)
F8 0.069(3) 0.168(6) 0.158(6) -0.101(5) -0.023(3) -0.026(3)
F9 0.056(3) 0.071(3) 0.248(9) -0.047(4) -0.032(4) 0.010(2)
F10 0.46(2) 0.169(9) 0.163(10) -0.027(8) 0.201(13) 0.044(12)
F11 0.117(5) 0.344(14) 0.044(3) -0.001(5) 0.004(3) 0.036(7)
F12 0.145(7) 0.64(3) 0.078(5) -0.136(10) 0.048(5) -0.177(12)
F13 0.071(4) 0.260(12) 0.331(15) -0.193(11) -0.015(6) 0.026(5)
F14 0.175(9) 0.357(19) 0.239(13) -0.221(14) -0.035(9) 0.111(10)
F15 0.290(14) 0.063(5) 0.48(2) -0.008(8) 0.236(15) 0.042(7)
F16 0.164(6) 0.082(4) 0.148(6) 0.029(4) 0.019(5) -0.032(4)
F17 0.094(4) 0.179(8) 0.150(7) 0.048(6) -0.012(4) -0.057(5)
F18 0.234(9) 0.150(7) 0.102(5) -0.030(5) 0.059(5) -0.104(7)
F19 0.085(3) 0.078(3) 0.131(5) -0.058(3) -0.026(3) -0.002(2)
F20 0.068(3) 0.078(3) 0.099(4) -0.039(3) 0.004(2) 0.005(2)
F21 0.175(6) 0.059(3) 0.067(3) -0.008(2) 0.007(3) 0.006(3)
F22 0.188(7) 0.191(7) 0.076(4) -0.004(4) -0.021(4) -0.146(6)
F23 0.082(3) 0.170(6) 0.123(5) -0.099(5) -0.007(3) -0.032(3)
F24 0.072(3) 0.107(4) 0.239(9) -0.061(5) -0.065(4) -0.005(3)
C39 0.041(3) 0.043(3) 0.041(3) -0.016(2) -0.003(2) -0.005(2)
C40 0.041(3) 0.046(3) 0.048(3) -0.017(3) -0.007(2) -0.008(2)
C41 0.037(3) 0.053(3) 0.044(3) -0.019(3) -0.008(2) -0.001(2)
C42 0.060(4) 0.073(5) 0.048(4) -0.022(3) -0.012(3) -0.009(3)
C43 0.042(3) 0.054(3) 0.040(3) -0.013(3) -0.004(2) -0.005(2)
C44 0.041(3) 0.045(3) 0.047(3) -0.014(3) -0.006(2) -0.006(2)
C45 0.063(4) 0.056(4) 0.055(4) -0.015(3) -0.003(3) -0.015(3)
C46 0.045(3) 0.044(3) 0.045(3) -0.016(2) -0.007(2) -0.004(2)
C47 0.047(3) 0.039(3) 0.047(3) -0.012(2) -0.002(2) -0.006(2)
C48 0.042(3) 0.048(3) 0.042(3) -0.013(2) 0.000(2) -0.007(2)
C49 0.043(3) 0.049(3) 0.054(4) -0.018(3) -0.010(3) -0.002(2)
C50 0.048(4) 0.059(4) 0.076(5) -0.019(4) -0.015(3) -0.008(3)
C51 0.056(4) 0.062(4) 0.052(4) -0.020(3) -0.015(3) 0.001(3)
C52 0.051(4) 0.066(4) 0.048(4) -0.018(3) -0.004(3) -0.003(3)
C53 0.039(4) 0.150(9) 0.054(4) -0.045(5) -0.002(3) 0.002(4)
C54 0.040(3) 0.058(4) 0.049(3) -0.016(3) -0.005(2) -0.005(3)
C55 0.047(3) 0.049(3) 0.036(3) -0.008(2) -0.002(2) -0.009(2)
C56 0.051(3) 0.052(3) 0.040(3) -0.016(3) -0.004(2) -0.009(3)
C57 0.041(3) 0.066(4) 0.039(3) -0.015(3) -0.002(2) -0.007(3)
C58 0.054(4) 0.069(4) 0.056(4) -0.019(3) -0.010(3) -0.010(3)
C59 0.039(3) 0.060(4) 0.048(3) -0.017(3) -0.004(2) -0.001(3)
C60 0.046(3) 0.050(3) 0.039(3) -0.010(2) -0.001(2) -0.006(2)
C61 0.064(4) 0.054(4) 0.059(4) -0.014(3) -0.004(3) -0.003(3)
C62 0.050(3) 0.049(3) 0.046(3) -0.014(3) -0.006(2) -0.012(3)
C63 0.056(4) 0.049(3) 0.054(4) -0.015(3) -0.013(3) -0.011(3)
C64 0.055(4) 0.044(3) 0.069(4) -0.013(3) -0.010(3) -0.007(3)
C65 0.070(5) 0.047(4) 0.096(6) -0.022(4) -0.015(4) 0.001(3)
C66 0.080(7) 0.067(6) 0.146(10) -0.053(6) -0.007(6) 0.012(4)
C67 0.081(5) 0.046(4) 0.101(7) -0.012(4) -0.019(5) -0.014(4)
C68 0.077(5) 0.052(4) 0.072(5) -0.006(3) -0.021(4) -0.016(3)
C69 0.107(7) 0.068(5) 0.080(6) 0.004(5) -0.012(5) -0.030(5)
C70 0.062(4) 0.052(4) 0.059(4) -0.015(3) -0.009(3) -0.011(3)
B1 0.049(4) 0.046(3) 0.039(3) -0.013(3) 0.000(3) -0.013(3)
F25 0.125(5) 0.094(4) 0.114(5) -0.021(3) -0.035(4) 0.000(3)
F26 0.185(7) 0.115(5) 0.098(5) -0.020(4) 0.030(4) -0.025(5)
C71 0.119(8) 0.090(7) 0.077(6) -0.029(5) -0.010(5) -0.021(6)
C72 0.135(10) 0.082(7) 0.118(9) -0.035(7) -0.004(7) -0.022(6)
C73 0.165(12) 0.072(6) 0.109(9) -0.017(6) -0.035(8) -0.027(7)
C74 0.129(9) 0.101(8) 0.078(7) -0.012(6) -0.012(6) -0.047(7)
C75 0.103(7) 0.116(9) 0.092(7) -0.033(7) -0.003(6) -0.034(6)
C76 0.098(6) 0.073(5) 0.084(6) -0.014(5) -0.035(5) -0.016(5)

loop_
_atom_type_symbol
_atom_type_description
_atom_type_scat_dispersion_real
_atom_type_scat_dispersion_imag
_atom_type_scat_source
C C 0.0181 0.0091 'International Tables Vol C Tables 4.2.6.8 and 6.1.1.4'
H H 0.0000 0.0000 'International Tables Vol C Tables 4.2.6.8 and 6.1.1.4'
B B 0.0090 0.0039 'International Tables Vol C Tables 4.2.6.8 and 6.1.1.4'
Cl Cl 0.3639 0.7018 'International Tables Vol C Tables 4.2.6.8 and 6.1.1.4'
F F 0.0727 0.0534 'International Tables Vol C Tables 4.2.6.8 and 6.1.1.4'
N N 0.0311 0.0180 'International Tables Vol C Tables 4.2.6.8 and 6.1.1.4'
O O 0.0492 0.0322 'International Tables Vol C Tables 4.2.6.8 and 6.1.1.4'
Pd Pd 0.1215 3.9337 'International Tables Vol C Tables 4.2.6.8 and 6.1.1.4'

loop_
_geom_angle_atom_site_label_1
_geom_angle_atom_site_label_2
_geom_angle_atom_site_label_3
_geom_angle
_geom_angle_site_symmetry_1
_geom_angle_site_symmetry_3
_geom_angle_publ_flag
N3 Pd1 Cl1 179.50(13) . . ?
N3 Pd1 C1 79.4(2) . . ?
N3 Pd1 C2 79.26(19) . . ?
C1 Pd1 Cl1 100.10(17) . . ?
C1 Pd1 C2 158.7(2) . . ?
C2 Pd1 Cl1 101.23(15) . . ?
C1 N1 C3 125.5(5) . . ?
C1 N1 C13 110.6(5) . . ?
C13 N1 C3 123.8(5) . . ?
C1 N2 C14 110.3(5) . . ?
C1 N2 C15 120.1(5) . . ?
C14 N2 C15 129.6(5) . . ?
C15 N3 Pd1 118.3(3) . . ?
C16 N3 Pd1 118.5(4) . . ?
C16 N3 C15 123.1(5) . . ?
C2 N4 C12 109.9(5) . . ?
C2 N4 C16 119.6(5) . . ?
C12 N4 C16 130.4(5) . . ?
C2 N5 C7 126.9(5) . . ?
C2 N5 C11 110.1(5) . . ?
C11 N5 C7 122.8(5) . . ?
C20 N6 C19 117.3(4) . . ?
C20 N6 C21 126.2(4) . . ?
C21 N6 C19 116.4(4) . . ?
C32 N7 C34 117.5(5) . . ?
C33 N7 C32 123.0(5) . . ?
C33 N7 C34 119.4(5) . . ?
N1 C1 Pd1 144.0(5) . . ?
N1 C1 N2 105.5(5) . . ?
N2 C1 Pd1 110.5(4) . . ?
N4 C2 Pd1 110.1(4) . . ?
N5 C2 Pd1 144.1(4) . . ?
N5 C2 N4 105.8(5) . . ?
N1 C3 H3A 109.2 . . ?
N1 C3 H3B 109.2 . . ?
N1 C3 C4 112.2(5) . . ?
H3A C3 H3B 107.9 . . ?
C4 C3 H3A 109.2 . . ?
C4 C3 H3B 109.2 . . ?
C3 C4 H4A 108.2 . . ?
C3 C4 H4B 108.2 . . ?
C3 C4 C5 116.6(7) . . ?
H4A C4 H4B 107.3 . . ?
C5 C4 H4A 108.2 . . ?
C5 C4 H4B 108.2 . . ?
C4 C5 H5A 108.8 . . ?
C4 C5 H5B 108.8 . . ?
C4 C5 C6 113.7(8) . . ?
H5A C5 H5B 107.7 . . ?
C6 C5 H5A 108.8 . . ?
C6 C5 H5B 108.8 . . ?
C5 C6 H6A 109.5 . . ?
C5 C6 H6B 109.5 . . ?
C5 C6 H6C 109.5 . . ?
H6A C6 H6B 109.5 . . ?
H6A C6 H6C 109.5 . . ?
H6B C6 H6C 109.5 . . ?
N5 C7 H7A 109.6 . . ?
N5 C7 H7B 109.6 . . ?
N5 C7 C8 110.4(5) . . ?
H7A C7 H7B 108.1 . . ?
C8 C7 H7A 109.6 . . ?
C8 C7 H7B 109.6 . . ?
C7 C8 H8A 108.8 . . ?
C7 C8 H8B 108.8 . . ?
C7 C8 C9 113.8(6) . . ?
H8A C8 H8B 107.7 . . ?
C9 C8 H8A 108.8 . . ?
C9 C8 H8B 108.8 . . ?
C8 C9 H9A 108.9 . . ?
C8 C9 H9B 108.9 . . ?
C8 C9 C10 113.2(8) . . ?
H9A C9 H9B 107.8 . . ?
C10 C9 H9A 108.9 . . ?
C10 C9 H9B 108.9 . . ?
C9 C10 H10A 109.5 . . ?
C9 C10 H10B 109.5 . . ?
C9 C10 H10C 109.5 . . ?
H10A C10 H10B 109.5 . . ?
H10A C10 H10C 109.5 . . ?
H10B C10 H10C 109.5 . . ?
N5 C11 H11 125.8 . . ?
C12 C11 N5 108.3(5) . . ?
C12 C11 H11 125.8 . . ?
N4 C12 H12 127.1 . . ?
C11 C12 N4 105.9(5) . . ?
C11 C12 H12 127.1 . . ?
N1 C13 H13 126.2 . . ?
C14 C13 N1 107.5(6) . . ?
C14 C13 H13 126.2 . . ?
N2 C14 H14 127.0 . . ?
C13 C14 N2 106.1(6) . . ?
C13 C14 H14 127.0 . . ?
N3 C15 N2 111.7(5) . . ?
N3 C15 C17 120.8(5) . . ?
C17 C15 N2 127.5(5) . . ?
N3 C16 N4 112.3(5) . . ?
N3 C16 C18 120.1(5) . . ?
C18 C16 N4 127.6(5) . . ?
C15 C17 H17 121.5 . . ?
C15 C17 C19 117.1(5) . . ?
C19 C17 H17 121.5 . . ?
C16 C18 H18 121.2 . . ?
C19 C18 C16 117.6(5) . . ?
C19 C18 H18 121.2 . . ?
C17 C19 N6 117.6(5) . . ?
C18 C19 N6 121.0(5) . . ?
C18 C19 C17 121.3(5) . . ?
O2 C20 N6 120.6(5) . . ?
O2 C20 C22 123.3(5) . . ?
N6 C20 C22 116.1(5) . . ?
O1 C21 N6 120.6(5) . . ?
O1 C21 C23 124.5(5) . . ?
N6 C21 C23 114.9(5) . . ?
C24 C22 C20 119.8(5) . . ?
C24 C22 C25 120.5(5) . . ?
C25 C22 C20 119.7(5) . . ?
C25 C23 C21 120.4(5) . . ?
C26 C23 C21 118.9(5) . . ?
C26 C23 C25 120.6(5) . . ?
C22 C24 H24 119.7 . . ?
C22 C24 C27 120.6(5) . . ?
C27 C24 H24 119.7 . . ?
C22 C25 C28 118.8(5) . . ?
C23 C25 C22 122.2(5) . . ?
C23 C25 C28 119.0(5) . . ?
C23 C26 H26 120.0 . . ?
C23 C26 C29 120.1(5) . . ?
C29 C26 H26 120.0 . . ?
C24 C27 H27 120.0 . . ?
C30 C27 C24 119.9(5) . . ?
C30 C27 H27 120.0 . . ?
C30 C28 C25 119.8(5) . . ?
C30 C28 C31 120.5(5) . . ?
C31 C28 C25 119.7(5) . . ?
C26 C29 H29 119.5 . . ?
C31 C29 C26 120.9(5) . . ?
C31 C29 H29 119.5 . . ?
C27 C30 C28 120.4(5) . . ?
C27 C30 C32 119.2(5) . . ?
C28 C30 C32 120.4(5) . . ?
C28 C31 C33 119.8(5) . . ?
C29 C31 C28 119.7(5) . . ?
C29 C31 C33 120.5(5) . . ?
O4 C32 N7 120.5(6) . . ?
O4 C32 C30 122.1(6) . . ?
N7 C32 C30 117.4(5) . . ?
O3 C33 N7 120.6(6) . . ?
O3 C33 C31 121.2(6) . . ?
N7 C33 C31 118.2(5) . . ?
N7 C34 H34 102.1 . . ?
N7 C34 C37 110.5(7) . . ?
C35 C34 N7 113.7(8) . . ?
C35 C34 H34 102.1 . . ?
C35 C34 C37 122.9(9) . . ?
C37 C34 H34 102.1 . . ?
C34 C35 H35A 108.5 . . ?
C34 C35 H35B 108.5 . . ?
C34 C35 C36 115.3(10) . . ?
H35A C35 H35B 107.5 . . ?
C36 C35 H35A 108.5 . . ?
C36 C35 H35B 108.5 . . ?
C35 C36 H36A 109.5 . . ?
C35 C36 H36B 109.5 . . ?
C35 C36 H36C 109.5 . . ?
H36A C36 H36B 109.5 . . ?
H36A C36 H36C 109.5 . . ?
H36B C36 H36C 109.5 . . ?
C34 C37 H37A 109.0 . . ?
C34 C37 H37B 109.0 . . ?
H37A C37 H37B 107.8 . . ?
C38 C37 C34 113.1(10) . . ?
C38 C37 H37A 109.0 . . ?
C38 C37 H37B 109.0 . . ?
C37 C38 H38A 109.5 . . ?
C37 C38 H38B 109.5 . . ?
C37 C38 H38C 109.5 . . ?
H38A C38 H38B 109.5 . . ?
H38A C38 H38C 109.5 . . ?
H38B C38 H38C 109.5 . . ?
C40 C39 B1 120.7(5) . . ?
C46 C39 C40 116.1(5) . . ?
C46 C39 B1 122.9(5) . . ?
C39 C40 H40 118.8 . . ?
C39 C40 C41 122.4(6) . . ?
C41 C40 H40 118.8 . . ?
C40 C41 C42 119.2(6) . . ?
C43 C41 C40 120.2(6) . . ?
C43 C41 C42 120.6(6) . . ?
F1 C42 F2 106.2(6) . . ?
F1 C42 F3 107.1(6) . . ?
F1 C42 C41 113.6(6) . . ?
F2 C42 C41 111.5(5) . . ?
F3 C42 F2 105.6(6) . . ?
F3 C42 C41 112.2(6) . . ?
C41 C43 H43 120.6 . . ?
C44 C43 C41 118.8(5) . . ?
C44 C43 H43 120.6 . . ?
C43 C44 C45 118.5(6) . . ?
C43 C44 C46 120.5(6) . . ?
C46 C44 C45 121.0(6) . . ?
F4 C45 F5 104.1(6) . . ?
F4 C45 C44 112.9(6) . . ?
F5 C45 C44 112.5(6) . . ?
F6 C45 F4 107.7(6) . . ?
F6 C45 F5 104.7(6) . . ?
F6 C45 C44 114.1(6) . . ?
C39 C46 C44 122.0(6) . . ?
C39 C46 H46 119.0 . . ?
C44 C46 H46 119.0 . . ?
C48 C47 C54 115.7(6) . . ?
C48 C47 B1 122.9(5) . . ?
C54 C47 B1 120.3(5) . . ?
C47 C48 H48 118.9 . . ?
C47 C48 C49 122.3(5) . . ?
C49 C48 H48 118.9 . . ?
C48 C49 C50 119.7(6) . . ?
C51 C49 C48 119.7(6) . . ?
C51 C49 C50 120.3(6) . . ?
F7 C50 F8 103.2(7) . . ?
F7 C50 C49 112.7(6) . . ?
F8 C50 C49 112.2(6) . . ?
F9 C50 F7 107.1(7) . . ?
F9 C50 F8 106.7(7) . . ?
F9 C50 C49 114.1(6) . . ?
C49 C51 H51 120.5 . . ?
C52 C51 C49 118.9(6) . . ?
C52 C51 H51 120.5 . . ?
C51 C52 C53 119.3(6) . . ?
C51 C52 C54 121.4(6) . . ?
C54 C52 C53 119.1(6) . . ?
F10 C53 C52 112.8(10) . . ?
F11 C53 F10 101.5(12) . . ?
F11 C53 F12 106.7(12) . . ?
F11 C53 C52 118.6(7) . . ?
F12 C53 F10 95.8(12) . . ?
F12 C53 C52 117.9(8) . . ?
C47 C54 H54 119.1 . . ?
C52 C54 C47 121.8(6) . . ?
C52 C54 H54 119.1 . . ?
C56 C55 C62 116.0(5) . . ?
C56 C55 B1 122.3(6) . . ?
C62 C55 B1 121.5(5) . . ?
C55 C56 H56 119.2 . . ?
C55 C56 C57 121.7(6) . . ?
C57 C56 H56 119.2 . . ?
C56 C57 C58 119.4(6) . . ?
C56 C57 C59 121.3(6) . . ?
C59 C57 C58 119.3(6) . . ?
F22 C58 F23 105.0(7) . . ?
F22 C58 F24 107.4(7) . . ?
F22 C58 C57 113.5(6) . . ?
F23 C58 C57 112.5(6) . . ?
F24 C58 F23 103.4(7) . . ?
F24 C58 C57 114.0(6) . . ?
C57 C59 H59 121.1 . . ?
C60 C59 C57 117.9(5) . . ?
C60 C59 H59 121.1 . . ?
C59 C60 C61 118.6(6) . . ?
C62 C60 C59 120.3(6) . . ?
C62 C60 C61 121.0(6) . . ?
F19 C61 F20 105.6(6) . . ?
F19 C61 C60 111.9(6) . . ?
F20 C61 C60 113.2(6) . . ?
F21 C61 F19 107.3(7) . . ?
F21 C61 F20 105.7(6) . . ?
F21 C61 C60 112.6(6) . . ?
C55 C62 H62 118.6 . . ?
C60 C62 C55 122.7(6) . . ?
C60 C62 H62 118.6 . . ?
C64 C63 B1 123.2(6) . . ?
C70 C63 C64 115.0(6) . . ?
C70 C63 B1 121.3(6) . . ?
C63 C64 H64 119.1 . . ?
C65 C64 C63 121.9(7) . . ?
C65 C64 H64 119.1 . . ?
C64 C65 C66 118.9(8) . . ?
C64 C65 C67 121.1(7) . . ?
C67 C65 C66 120.1(8) . . ?
F13 C66 F14 97.2(12) . . ?
F13 C66 C65 115.6(10) . . ?
F14 C66 C65 113.8(10) . . ?
F15 C66 F13 107.0(13) . . ?
F15 C66 F14 104.4(14) . . ?
F15 C66 C65 116.6(11) . . ?
C65 C67 H67 120.5 . . ?
C68 C67 C65 118.9(7) . . ?
C68 C67 H67 120.5 . . ?
C67 C68 C69 120.5(8) . . ?
C67 C68 C70 120.0(7) . . ?
C70 C68 C69 119.5(8) . . ?
F16 C69 F17 108.4(9) . . ?
F16 C69 F18 103.3(9) . . ?
F16 C69 C68 116.0(10) . . ?
F17 C69 F18 102.3(10) . . ?
F17 C69 C68 114.0(8) . . ?
F18 C69 C68 111.5(8) . . ?
C63 C70 H70 118.4 . . ?
C68 C70 C63 123.2(7) . . ?
C68 C70 H70 118.4 . . ?
C39 B1 C55 103.5(5) . . ?
C47 B1 C39 113.2(5) . . ?
C47 B1 C55 110.9(5) . . ?
C63 B1 C39 113.8(5) . . ?
C63 B1 C47 102.6(5) . . ?
C63 B1 C55 113.2(5) . . ?
F26 C71 C72 122.7(11) . . ?
F26 C71 C76 117.1(10) . . ?
C72 C71 C76 120.2(11) . . ?
C71 C72 H72 120.7 . . ?
C71 C72 C73 118.6(12) . . ?
C73 C72 H72 120.7 . . ?
C72 C73 H73 118.5 . . ?
C74 C73 C72 123.0(11) . . ?
C74 C73 H73 118.5 . . ?
C73 C74 H74 121.4 . . ?
C73 C74 C75 117.3(10) . . ?
C75 C74 H74 121.4 . . ?
C74 C75 H75 120.1 . . ?
C76 C75 C74 119.8(11) . . ?
C76 C75 H75 120.1 . . ?
F25 C76 C71 117.9(9) . . ?
C75 C76 F25 121.1(11) . . ?
C75 C76 C71 121.1(10) . . ?

loop_
_geom_bond_atom_site_label_1
_geom_bond_atom_site_label_2
_geom_bond_distance
_geom_bond_site_symmetry_2
_geom_bond_publ_flag
Pd1 Cl1 2.2842(13) . ?
Pd1 N3 1.998(4) . ?
Pd1 C1 2.042(6) . ?
Pd1 C2 2.059(6) . ?
O1 C21 1.197(7) . ?
O2 C20 1.209(7) . ?
O3 C33 1.213(8) . ?
O4 C32 1.209(7) . ?
N1 C1 1.319(7) . ?
N1 C3 1.488(7) . ?
N1 C13 1.399(8) . ?
N2 C1 1.372(8) . ?
N2 C14 1.389(8) . ?
N2 C15 1.401(7) . ?
N3 C15 1.328(7) . ?
N3 C16 1.320(7) . ?
N4 C2 1.380(7) . ?
N4 C12 1.385(7) . ?
N4 C16 1.404(7) . ?
N5 C2 1.308(7) . ?
N5 C7 1.475(8) . ?
N5 C11 1.396(8) . ?
N6 C19 1.440(7) . ?
N6 C20 1.408(7) . ?
N6 C21 1.419(7) . ?
N7 C32 1.409(8) . ?
N7 C33 1.394(8) . ?
N7 C34 1.493(8) . ?
C3 H3A 0.9900 . ?
C3 H3B 0.9900 . ?
C3 C4 1.489(10) . ?
C4 H4A 0.9900 . ?
C4 H4B 0.9900 . ?
C4 C5 1.506(12) . ?
C5 H5A 0.9900 . ?
C5 H5B 0.9900 . ?
C5 C6 1.542(14) . ?
C6 H6A 0.9800 . ?
C6 H6B 0.9800 . ?
C6 H6C 0.9800 . ?
C7 H7A 0.9900 . ?
C7 H7B 0.9900 . ?
C7 C8 1.502(10) . ?
C8 H8A 0.9900 . ?
C8 H8B 0.9900 . ?
C8 C9 1.514(11) . ?
C9 H9A 0.9900 . ?
C9 H9B 0.9900 . ?
C9 C10 1.538(14) . ?
C10 H10A 0.9800 . ?
C10 H10B 0.9800 . ?
C10 H10C 0.9800 . ?
C11 H11 0.9500 . ?
C11 C12 1.325(9) . ?
C12 H12 0.9500 . ?
C13 H13 0.9500 . ?
C13 C14 1.336(9) . ?
C14 H14 0.9500 . ?
C15 C17 1.355(8) . ?
C16 C18 1.377(8) . ?
C17 H17 0.9500 . ?
C17 C19 1.404(8) . ?
C18 H18 0.9500 . ?
C18 C19 1.375(8) . ?
C20 C22 1.483(8) . ?
C21 C23 1.491(8) . ?
C22 C24 1.368(8) . ?
C22 C25 1.406(8) . ?
C23 C25 1.404(8) . ?
C23 C26 1.378(8) . ?
C24 H24 0.9500 . ?
C24 C27 1.406(9) . ?
C25 C28 1.411(8) . ?
C26 H26 0.9500 . ?
C26 C29 1.394(8) . ?
C27 H27 0.9500 . ?
C27 C30 1.369(8) . ?
C28 C30 1.401(8) . ?
C28 C31 1.410(8) . ?
C29 H29 0.9500 . ?
C29 C31 1.373(8) . ?
C30 C32 1.490(9) . ?
C31 C33 1.493(8) . ?
C34 H34 1.0000 . ?
C34 C35 1.446(14) . ?
C34 C37 1.530(14) . ?
C35 H35A 0.9900 . ?
C35 H35B 0.9900 . ?
C35 C36 1.506(16) . ?
C36 H36A 0.9800 . ?
C36 H36B 0.9800 . ?
C36 H36C 0.9800 . ?
C37 H37A 0.9900 . ?
C37 H37B 0.9900 . ?
C37 C38 1.490(14) . ?
C38 H38A 0.9800 . ?
C38 H38B 0.9800 . ?
C38 H38C 0.9800 . ?
F1 C42 1.324(8) . ?
F2 C42 1.352(9) . ?
F3 C42 1.334(8) . ?
F4 C45 1.336(8) . ?
F5 C45 1.352(8) . ?
F6 C45 1.328(8) . ?
F7 C50 1.322(9) . ?
F8 C50 1.324(9) . ?
F9 C50 1.278(9) . ?
F10 C53 1.231(14) . ?
F11 C53 1.194(10) . ?
F12 C53 1.206(11) . ?
F13 C66 1.224(13) . ?
F14 C66 1.289(16) . ?
F15 C66 1.190(12) . ?
F16 C69 1.267(11) . ?
F17 C69 1.308(12) . ?
F18 C69 1.320(13) . ?
F19 C61 1.329(9) . ?
F20 C61 1.346(8) . ?
F21 C61 1.321(8) . ?
F22 C58 1.276(9) . ?
F23 C58 1.338(9) . ?
F24 C58 1.309(9) . ?
C39 C40 1.395(8) . ?
C39 C46 1.393(8) . ?
C39 B1 1.643(8) . ?
C40 H40 0.9500 . ?
C40 C41 1.398(8) . ?
C41 C42 1.491(9) . ?
C41 C43 1.388(9) . ?
C43 H43 0.9500 . ?
C43 C44 1.374(9) . ?
C44 C45 1.477(9) . ?
C44 C46 1.406(8) . ?
C46 H46 0.9500 . ?
C47 C48 1.392(8) . ?
C47 C54 1.400(8) . ?
C47 B1 1.640(9) . ?
C48 H48 0.9500 . ?
C48 C49 1.397(9) . ?
C49 C50 1.497(9) . ?
C49 C51 1.389(9) . ?
C51 H51 0.9500 . ?
C51 C52 1.352(9) . ?
C52 C53 1.489(10) . ?
C52 C54 1.387(9) . ?
C54 H54 0.9500 . ?
C55 C56 1.385(9) . ?
C55 C62 1.412(9) . ?
C55 B1 1.649(9) . ?
C56 H56 0.9500 . ?
C56 C57 1.391(9) . ?
C57 C58 1.500(10) . ?
C57 C59 1.393(9) . ?
C59 H59 0.9500 . ?
C59 C60 1.390(9) . ?
C60 C61 1.494(10) . ?
C60 C62 1.377(9) . ?
C62 H62 0.9500 . ?
C63 C64 1.412(9) . ?
C63 C70 1.393(9) . ?
C63 B1 1.625(9) . ?
C64 H64 0.9500 . ?
C64 C65 1.374(10) . ?
C65 C66 1.496(12) . ?
C65 C67 1.382(12) . ?
C67 H67 0.9500 . ?
C67 C68 1.366(12) . ?
C68 C69 1.485(12) . ?
C68 C70 1.388(10) . ?
C70 H70 0.9500 . ?
F25 C76 1.364(11) . ?
F26 C71 1.347(12) . ?
C71 C72 1.351(15) . ?
C71 C76 1.375(14) . ?
C72 H72 0.9500 . ?
C72 C73 1.376(16) . ?
C73 H73 0.9500 . ?
C73 C74 1.351(17) . ?
C74 H74 0.9500 . ?
C74 C75 1.411(16) . ?
C75 H75 0.9500 . ?
C75 C76 1.348(14) . ?

loop_
_geom_torsion_atom_site_label_1
_geom_torsion_atom_site_label_2
_geom_torsion_atom_site_label_3
_geom_torsion_atom_site_label_4
_geom_torsion
_geom_torsion_site_symmetry_1
_geom_torsion_site_symmetry_2
_geom_torsion_site_symmetry_3
_geom_torsion_site_symmetry_4
_geom_torsion_publ_flag
Pd1 N3 C15 N2 1.4(6) . . . . ?
Pd1 N3 C15 C17 -177.4(4) . . . . ?
Pd1 N3 C16 N4 -3.0(6) . . . . ?
Pd1 N3 C16 C18 175.6(4) . . . . ?
O1 C21 C23 C25 179.6(6) . . . . ?
O1 C21 C23 C26 3.5(9) . . . . ?
O2 C20 C22 C24 -6.4(9) . . . . ?
O2 C20 C22 C25 176.1(6) . . . . ?
N1 C3 C4 C5 64.3(8) . . . . ?
N1 C13 C14 N2 -0.3(8) . . . . ?
N2 C15 C17 C19 -176.1(5) . . . . ?
N3 C15 C17 C19 2.5(8) . . . . ?
N3 C16 C18 C19 0.8(8) . . . . ?
N4 C16 C18 C19 179.2(5) . . . . ?
N5 C7 C8 C9 67.4(8) . . . . ?
N5 C11 C12 N4 -1.1(7) . . . . ?
N6 C20 C22 C24 174.0(5) . . . . ?
N6 C20 C22 C25 -3.6(8) . . . . ?
N6 C21 C23 C25 0.4(7) . . . . ?
N6 C21 C23 C26 -175.7(5) . . . . ?
N7 C34 C35 C36 -54.8(12) . . . . ?
N7 C34 C37 C38 170.2(11) . . . . ?
C1 N1 C3 C4 90.5(7) . . . . ?
C1 N1 C13 C14 0.7(8) . . . . ?
C1 N2 C14 C13 -0.1(7) . . . . ?
C1 N2 C15 N3 -0.9(7) . . . . ?
C1 N2 C15 C17 177.7(5) . . . . ?
C2 N4 C12 C11 1.5(7) . . . . ?
C2 N4 C16 N3 0.5(7) . . . . ?
C2 N4 C16 C18 -178.0(5) . . . . ?
C2 N5 C7 C8 -106.4(7) . . . . ?
C2 N5 C11 C12 0.3(8) . . . . ?
C3 N1 C1 Pd1 4.9(11) . . . . ?
C3 N1 C1 N2 -177.2(5) . . . . ?
C3 N1 C13 C14 177.2(6) . . . . ?
C3 C4 C5 C6 62.7(9) . . . . ?
C7 N5 C2 Pd1 -3.8(11) . . . . ?
C7 N5 C2 N4 175.6(5) . . . . ?
C7 N5 C11 C12 -174.9(6) . . . . ?
C7 C8 C9 C10 -169.8(7) . . . . ?
C11 N5 C2 Pd1 -178.8(6) . . . . ?
C11 N5 C2 N4 0.6(7) . . . . ?
C11 N5 C7 C8 68.0(8) . . . . ?
C12 N4 C2 Pd1 178.3(4) . . . . ?
C12 N4 C2 N5 -1.3(6) . . . . ?
C12 N4 C16 N3 -174.9(5) . . . . ?
C12 N4 C16 C18 6.6(10) . . . . ?
C13 N1 C1 Pd1 -178.8(6) . . . . ?
C13 N1 C1 N2 -0.8(7) . . . . ?
C13 N1 C3 C4 -85.4(8) . . . . ?
C14 N2 C1 Pd1 179.3(4) . . . . ?
C14 N2 C1 N1 0.6(7) . . . . ?
C14 N2 C15 N3 180.0(6) . . . . ?
C14 N2 C15 C17 -1.3(10) . . . . ?
C15 N2 C1 Pd1 0.1(6) . . . . ?
C15 N2 C1 N1 -178.6(5) . . . . ?
C15 N2 C14 C13 179.0(6) . . . . ?
C15 N3 C16 N4 -179.3(5) . . . . ?
C15 N3 C16 C18 -0.6(8) . . . . ?
C15 C17 C19 N6 175.9(5) . . . . ?
C15 C17 C19 C18 -2.3(8) . . . . ?
C16 N3 C15 N2 177.7(5) . . . . ?
C16 N3 C15 C17 -1.1(8) . . . . ?
C16 N4 C2 Pd1 2.0(6) . . . . ?
C16 N4 C2 N5 -177.6(5) . . . . ?
C16 N4 C12 C11 177.3(6) . . . . ?
C16 C18 C19 N6 -177.5(5) . . . . ?
C16 C18 C19 C17 0.7(8) . . . . ?
C19 N6 C20 O2 12.2(8) . . . . ?
C19 N6 C20 C22 -168.2(5) . . . . ?
C19 N6 C21 O1 -9.4(8) . . . . ?
C19 N6 C21 C23 169.8(5) . . . . ?
C20 N6 C19 C17 65.0(7) . . . . ?
C20 N6 C19 C18 -116.7(6) . . . . ?
C20 N6 C21 O1 173.6(6) . . . . ?
C20 N6 C21 C23 -7.2(8) . . . . ?
C20 C22 C24 C27 -177.0(6) . . . . ?
C20 C22 C25 C23 -2.5(8) . . . . ?
C20 C22 C25 C28 176.9(5) . . . . ?
C21 N6 C19 C17 -112.2(6) . . . . ?
C21 N6 C19 C18 66.1(7) . . . . ?
C21 N6 C20 O2 -170.9(6) . . . . ?
C21 N6 C20 C22 8.7(8) . . . . ?
C21 C23 C25 C22 4.1(8) . . . . ?
C21 C23 C25 C28 -175.3(5) . . . . ?
C21 C23 C26 C29 174.4(5) . . . . ?
C22 C24 C27 C30 0.2(10) . . . . ?
C22 C25 C28 C30 0.0(8) . . . . ?
C22 C25 C28 C31 -177.5(5) . . . . ?
C23 C25 C28 C30 179.5(5) . . . . ?
C23 C25 C28 C31 1.9(8) . . . . ?
C23 C26 C29 C31 -0.1(9) . . . . ?
C24 C22 C25 C23 179.9(6) . . . . ?
C24 C22 C25 C28 -0.6(8) . . . . ?
C24 C27 C30 C28 -0.8(10) . . . . ?
C24 C27 C30 C32 -179.9(6) . . . . ?
C25 C22 C24 C27 0.5(9) . . . . ?
C25 C23 C26 C29 -1.7(9) . . . . ?
C25 C28 C30 C27 0.7(9) . . . . ?
C25 C28 C30 C32 179.8(5) . . . . ?
C25 C28 C31 C29 -3.7(9) . . . . ?
C25 C28 C31 C33 174.1(5) . . . . ?
C26 C23 C25 C22 -179.8(5) . . . . ?
C26 C23 C25 C28 0.7(8) . . . . ?
C26 C29 C31 C28 2.8(9) . . . . ?
C26 C29 C31 C33 -175.0(6) . . . . ?
C27 C30 C32 O4 6.3(10) . . . . ?
C27 C30 C32 N7 -171.8(6) . . . . ?
C28 C30 C32 O4 -172.8(6) . . . . ?
C28 C30 C32 N7 9.0(9) . . . . ?
C28 C31 C33 O3 -175.0(6) . . . . ?
C28 C31 C33 N7 3.1(9) . . . . ?
C29 C31 C33 O3 2.8(10) . . . . ?
C29 C31 C33 N7 -179.1(6) . . . . ?
C30 C28 C31 C29 178.8(6) . . . . ?
C30 C28 C31 C33 -3.4(9) . . . . ?
C31 C28 C30 C27 178.2(6) . . . . ?
C31 C28 C30 C32 -2.7(9) . . . . ?
C32 N7 C33 O3 -178.2(7) . . . . ?
C32 N7 C33 C31 3.6(10) . . . . ?
C32 N7 C34 C35 107.5(9) . . . . ?
C32 N7 C34 C37 -109.5(9) . . . . ?
C33 N7 C32 O4 172.3(7) . . . . ?
C33 N7 C32 C30 -9.5(9) . . . . ?
C33 N7 C34 C35 -72.4(10) . . . . ?
C33 N7 C34 C37 70.5(11) . . . . ?
C34 N7 C32 O4 -7.6(10) . . . . ?
C34 N7 C32 C30 170.5(6) . . . . ?
C34 N7 C33 O3 1.7(10) . . . . ?
C34 N7 C33 C31 -176.4(6) . . . . ?
C35 C34 C37 C38 -50.9(18) . . . . ?
C37 C34 C35 C36 167.5(10) . . . . ?
C39 C40 C41 C42 176.3(5) . . . . ?
C39 C40 C41 C43 -0.7(9) . . . . ?
C40 C39 C46 C44 -1.5(8) . . . . ?
C40 C39 B1 C47 154.8(5) . . . . ?
C40 C39 B1 C55 -85.1(6) . . . . ?
C40 C39 B1 C63 38.2(8) . . . . ?
C40 C41 C42 F1 174.6(6) . . . . ?
C40 C41 C42 F2 -65.4(8) . . . . ?
C40 C41 C42 F3 52.9(8) . . . . ?
C40 C41 C43 C44 -1.0(8) . . . . ?
C41 C43 C44 C45 178.9(6) . . . . ?
C41 C43 C44 C46 1.3(8) . . . . ?
C42 C41 C43 C44 -177.9(5) . . . . ?
C43 C41 C42 F1 -8.4(9) . . . . ?
C43 C41 C42 F2 111.6(7) . . . . ?
C43 C41 C42 F3 -130.1(6) . . . . ?
C43 C44 C45 F4 -73.9(8) . . . . ?
C43 C44 C45 F5 43.6(8) . . . . ?
C43 C44 C45 F6 162.6(6) . . . . ?
C43 C44 C46 C39 -0.1(9) . . . . ?
C45 C44 C46 C39 -177.5(6) . . . . ?
C46 C39 C40 C41 1.9(8) . . . . ?
C46 C39 B1 C47 -32.5(8) . . . . ?
C46 C39 B1 C55 87.6(6) . . . . ?
C46 C39 B1 C63 -149.1(6) . . . . ?
C46 C44 C45 F4 103.6(7) . . . . ?
C46 C44 C45 F5 -138.9(6) . . . . ?
C46 C44 C45 F6 -19.8(9) . . . . ?
C47 C48 C49 C50 178.8(6) . . . . ?
C47 C48 C49 C51 3.9(9) . . . . ?
C48 C47 C54 C52 0.7(9) . . . . ?
C48 C47 B1 C39 -38.0(8) . . . . ?
C48 C47 B1 C55 -153.8(5) . . . . ?
C48 C47 B1 C63 85.1(6) . . . . ?
C48 C49 C50 F7 38.8(9) . . . . ?
C48 C49 C50 F8 154.7(7) . . . . ?
C48 C49 C50 F9 -83.7(9) . . . . ?
C48 C49 C51 C52 -2.5(10) . . . . ?
C49 C51 C52 C53 176.9(7) . . . . ?
C49 C51 C52 C54 0.3(11) . . . . ?
C50 C49 C51 C52 -177.3(6) . . . . ?
C51 C49 C50 F7 -146.4(7) . . . . ?
C51 C49 C50 F8 -30.5(9) . . . . ?
C51 C49 C50 F9 91.1(9) . . . . ?
C51 C52 C53 F10 88.7(15) . . . . ?
C51 C52 C53 F11 -29.8(15) . . . . ?
C51 C52 C53 F12 -161.0(14) . . . . ?
C51 C52 C54 C47 0.5(11) . . . . ?
C53 C52 C54 C47 -176.1(7) . . . . ?
C54 C47 C48 C49 -3.0(9) . . . . ?
C54 C47 B1 C39 154.4(5) . . . . ?
C54 C47 B1 C55 38.6(7) . . . . ?
C54 C47 B1 C63 -82.5(7) . . . . ?
C54 C52 C53 F10 -94.7(15) . . . . ?
C54 C52 C53 F11 146.9(11) . . . . ?
C54 C52 C53 F12 15.7(18) . . . . ?
C55 C56 C57 C58 -176.1(6) . . . . ?
C55 C56 C57 C59 2.7(9) . . . . ?
C56 C55 C62 C60 0.0(9) . . . . ?
C56 C55 B1 C39 99.7(6) . . . . ?
C56 C55 B1 C47 -138.6(6) . . . . ?
C56 C55 B1 C63 -23.9(8) . . . . ?
C56 C57 C58 F22 79.4(9) . . . . ?
C56 C57 C58 F23 -39.7(9) . . . . ?
C56 C57 C58 F24 -157.1(7) . . . . ?
C56 C57 C59 C60 -1.0(9) . . . . ?
C57 C59 C60 C61 175.4(6) . . . . ?
C57 C59 C60 C62 -1.2(9) . . . . ?
C58 C57 C59 C60 177.9(6) . . . . ?
C59 C57 C58 F22 -99.4(9) . . . . ?
C59 C57 C58 F23 141.5(7) . . . . ?
C59 C57 C58 F24 24.0(10) . . . . ?
C59 C60 C61 F19 155.7(6) . . . . ?
C59 C60 C61 F20 36.6(9) . . . . ?
C59 C60 C61 F21 -83.2(8) . . . . ?
C59 C60 C62 C55 1.7(9) . . . . ?
C61 C60 C62 C55 -174.8(6) . . . . ?
C62 C55 C56 C57 -2.2(8) . . . . ?
C62 C55 B1 C39 -76.1(7) . . . . ?
C62 C55 B1 C47 45.6(7) . . . . ?
C62 C55 B1 C63 160.3(5) . . . . ?
C62 C60 C61 F19 -27.7(9) . . . . ?
C62 C60 C61 F20 -146.9(6) . . . . ?
C62 C60 C61 F21 93.3(8) . . . . ?
C63 C64 C65 C66 -179.5(9) . . . . ?
C63 C64 C65 C67 0.1(13) . . . . ?
C64 C63 C70 C68 0.2(10) . . . . ?
C64 C63 B1 C39 27.7(9) . . . . ?
C64 C63 B1 C47 -94.9(7) . . . . ?
C64 C63 B1 C55 145.5(6) . . . . ?
C64 C65 C66 F13 54.2(16) . . . . ?
C64 C65 C66 F14 -57.1(15) . . . . ?
C64 C65 C66 F15 -178.8(16) . . . . ?
C64 C65 C67 C68 -1.1(14) . . . . ?
C65 C67 C68 C69 179.2(9) . . . . ?
C65 C67 C68 C70 1.5(13) . . . . ?
C66 C65 C67 C68 178.6(10) . . . . ?
C67 C65 C66 F13 -125.4(13) . . . . ?
C67 C65 C66 F14 123.3(13) . . . . ?
C67 C65 C66 F15 2(2) . . . . ?
C67 C68 C69 F16 12.7(15) . . . . ?
C67 C68 C69 F17 -114.2(11) . . . . ?
C67 C68 C69 F18 130.6(10) . . . . ?
C67 C68 C70 C63 -1.1(12) . . . . ?
C69 C68 C70 C63 -178.9(8) . . . . ?
C70 C63 C64 C65 0.3(10) . . . . ?
C70 C63 B1 C39 -161.4(6) . . . . ?
C70 C63 B1 C47 76.0(7) . . . . ?
C70 C63 B1 C55 -43.5(8) . . . . ?
C70 C68 C69 F16 -169.5(9) . . . . ?
C70 C68 C69 F17 63.6(13) . . . . ?
C70 C68 C69 F18 -51.6(12) . . . . ?
B1 C39 C40 C41 175.1(5) . . . . ?
B1 C39 C46 C44 -174.6(5) . . . . ?
B1 C47 C48 C49 -171.1(6) . . . . ?
B1 C47 C54 C52 169.2(6) . . . . ?
B1 C55 C56 C57 -178.2(5) . . . . ?
B1 C55 C62 C60 176.1(5) . . . . ?
B1 C63 C64 C65 171.7(7) . . . . ?
B1 C63 C70 C68 -171.4(7) . . . . ?
F26 C71 C72 C73 -178.9(11) . . . . ?
F26 C71 C76 F25 -0.3(14) . . . . ?
F26 C71 C76 C75 179.5(10) . . . . ?
C71 C72 C73 C74 -3(2) . . . . ?
C72 C71 C76 F25 179.6(10) . . . . ?
C72 C71 C76 C75 -0.6(17) . . . . ?
C72 C73 C74 C75 3.6(19) . . . . ?
C73 C74 C75 C76 -2.9(17) . . . . ?
C74 C75 C76 F25 -178.7(9) . . . . ?
C74 C75 C76 C71 1.5(16) . . . . ?
C76 C71 C72 C73 1.1(18) . . . . ?
